data_7015312
loop_
_publ_author_name
'Kang, Ling-Chen'
'Chen, Xin'
'Wang, Xi-Sen'
'Li, Yi-Zhi'
'Song, You'
'Zuo, Jing-Lin'
'You, Xiao-Zeng'

_publ_section_title
;
 Hydrogencyanamido bridged multinuclear copper(ii) complexes: from
 strong antiferromagnetic couplings to weak ferromagnetic couplings.
;
_journal_issue 19
_journal_name_full 'Dalton transactions (Cambridge, England : 2003)'
_journal_page_first 5200
_journal_page_last 5209
_journal_paper_doi 10.1039/c0dt01472a
_journal_volume 40
_journal_year 2011
_chemical_formula_moiety 'C24 H20 Co N6 O3, Cl O4, 2(H2 O)'
_chemical_formula_sum 'C24 H24 Cl Co N6 O9'
_chemical_formula_weight 634.87
_chemical_name_systematic
;
?
;
_space_group_IT_number 9
_symmetry_cell_setting monoclinic
_symmetry_space_group_name_Hall 'C -2yc'
_symmetry_space_group_name_H-M 'C 1 c 1'
_atom_sites_solution_hydrogens geom
_atom_sites_solution_primary direct
_atom_sites_solution_secondary difmap
_audit_creation_method SHELXL-97
_cell_angle_alpha 90.00
_cell_angle_beta 100.938(2)
_cell_angle_gamma 90.00
_cell_formula_units_Z 4
_cell_length_a 13.1311(16)
_cell_length_b 11.9402(15)
_cell_length_c 16.985(2)
_cell_measurement_reflns_used 4692
_cell_measurement_temperature 291(2)
_cell_measurement_theta_max 28.23
_cell_measurement_theta_min 2.32
_cell_volume 2614.7(6)
_computing_cell_refinement 'Bruker SMART'
_computing_data_collection 'Bruker SMART'
_computing_data_reduction 'Bruker SAINT'
_computing_molecular_graphics 'Bruker SHELXTL'
_computing_publication_material 'Bruker SHELXTL'
_computing_structure_refinement 'Bruker SHELXTL'
_computing_structure_solution 'Bruker SHELXTL'
_diffrn_ambient_temperature 291(2)
_diffrn_measured_fraction_theta_full 0.993
_diffrn_measured_fraction_theta_max 0.993
_diffrn_measurement_device_type 'CCD area detector'
_diffrn_measurement_method 'phi and omega scans'
_diffrn_radiation_monochromator graphite
_diffrn_radiation_source 'fine-focus sealed tube'
_diffrn_radiation_type MoK\a
_diffrn_radiation_wavelength 0.71073
_diffrn_reflns_av_R_equivalents 0.0198
_diffrn_reflns_av_sigmaI/netI 0.0405
_diffrn_reflns_limit_h_max 16
_diffrn_reflns_limit_h_min -16
_diffrn_reflns_limit_k_max 14
_diffrn_reflns_limit_k_min -13
_diffrn_reflns_limit_l_max 20
_diffrn_reflns_limit_l_min -15
_diffrn_reflns_number 6648
_diffrn_reflns_theta_full 26.00
_diffrn_reflns_theta_max 26.00
_diffrn_reflns_theta_min 2.32
_exptl_absorpt_coefficient_mu 0.823
_exptl_absorpt_correction_T_max 0.8660
_exptl_absorpt_correction_T_min 0.8208
_exptl_absorpt_correction_type multi-scan
_exptl_absorpt_process_details 'SADABS,2000; Bruker'
_exptl_crystal_colour Brown
_exptl_crystal_density_diffrn 1.613
_exptl_crystal_density_method 'not measured'
_exptl_crystal_description Block
_exptl_crystal_F_000 1304
_exptl_crystal_size_max 0.25
_exptl_crystal_size_mid 0.21
_exptl_crystal_size_min 0.18
_refine_diff_density_max 0.800
_refine_diff_density_min -0.504
_refine_diff_density_rms 0.106
_refine_ls_abs_structure_details 'Flack H D (1983), Acta Cryst. A39, 876-881'
_refine_ls_abs_structure_Flack 0.10(3)
_refine_ls_extinction_method none
_refine_ls_goodness_of_fit_ref 1.133
_refine_ls_hydrogen_treatment constr
_refine_ls_matrix_type full
_refine_ls_number_parameters 372
_refine_ls_number_reflns 4231
_refine_ls_number_restraints 0
_refine_ls_restrained_S_all 1.228
_refine_ls_R_factor_all 0.0606
_refine_ls_R_factor_gt 0.0570
_refine_ls_shift/su_max 0.000
_refine_ls_shift/su_mean 0.000
_refine_ls_structure_factor_coef Fsqd
_refine_ls_weighting_details 'calc w=1/[\s^2^(Fo^2^)+(0.1039P)^2^+0.3213P] where P=(Fo^2^+2Fc^2^)/3'
_refine_ls_weighting_scheme calc
_refine_ls_wR_factor_gt 0.1508
_refine_ls_wR_factor_ref 0.1530
_reflns_number_gt 3915
_reflns_number_total 4231
_reflns_threshold_expression >2sigma(I)
_cod_data_source_file c0dt01472a.txt
_cod_data_source_block cc
_cod_depositor_comments
;
The following automatic conversions were performed:
'_symmetry_cell_setting' value 'Monoclinic' changed to 'monoclinic'
according to '/home/saulius/struct/CIF-dictionaries/cif_core.dic'
dictionary named 'cif_core.dic' version 2.4.1 from
2010-06-29.

'_exptl_absorpt_correction_type' value 'Multi-Scan' changed
to 'multi-scan' according to
'/home/saulius/struct/CIF-dictionaries/cif_core.dic' dictionary named
'cif_core.dic' version 2.4.1 from 2010-06-29.

Automatic conversion script
Id: cif_fix_enum 1555 2011-01-17 13:19:09Z saulius 
;
_cod_original_sg_symbol_H-M 'C c'
_cod_database_code 7015312

loop_
_symmetry_equiv_pos_as_xyz
'x, y, z'
'x, -y, z+1/2'
'x+1/2, y+1/2, z'
'x+1/2, -y+1/2, z+1/2'

loop_
_atom_site_label
_atom_site_type_symbol
_atom_site_fract_x
_atom_site_fract_y
_atom_site_fract_z
_atom_site_U_iso_or_equiv
_atom_site_adp_type
_atom_site_occupancy
_atom_site_symmetry_multiplicity
_atom_site_calc_flag
_atom_site_refinement_flags
_atom_site_disorder_assembly
_atom_site_disorder_group
Co1 Co 0.40797(6) 0.84898(5) 0.39072(5) 0.0318(2) Uani 1 1 d . . .
Cl1 Cl 0.11986(18) 0.25400(18) 0.09951(12) 0.0769(6) Uani 1 1 d DU . .
C1 C 0.3639(8) 0.7275(8) 0.2377(6) 0.080(2) Uani 1 1 d U . .
C2 C 0.5065(5) 1.0678(5) 0.3895(4) 0.0412(13) Uani 1 1 d . . .
H2 H 0.5444 1.0523 0.4403 0.049 Uiso 1 1 calc R . .
C3 C 0.5192(6) 1.1707(6) 0.3526(5) 0.0519(16) Uani 1 1 d . . .
H3 H 0.5657 1.2237 0.3785 0.062 Uiso 1 1 calc R . .
C4 C 0.4623(6) 1.1919(6) 0.2779(5) 0.0520(16) Uani 1 1 d . . .
H4 H 0.4709 1.2593 0.2526 0.062 Uiso 1 1 calc R . .
C5 C 0.3909(6) 1.1126(6) 0.2393(5) 0.0505(16) Uani 1 1 d . . .
H5 H 0.3508 1.1266 0.1890 0.061 Uiso 1 1 calc R . .
C6 C 0.3827(4) 1.0140(5) 0.2784(4) 0.0374(12) Uani 1 1 d . . .
C7 C 0.3071(5) 0.9197(5) 0.2516(4) 0.0432(14) Uani 1 1 d . . .
C8 C 0.2278(5) 0.9308(5) 0.3046(4) 0.0436(14) Uani 1 1 d . . .
C9 C 0.1267(5) 0.9726(6) 0.2813(5) 0.059(2) Uani 1 1 d . . .
H9 H 0.0998 0.9927 0.2285 0.070 Uiso 1 1 calc R . .
C10 C 0.0687(6) 0.9825(7) 0.3418(7) 0.071(3) Uani 1 1 d . . .
H10 H 0.0013 1.0100 0.3295 0.085 Uiso 1 1 calc R . .
C11 C 0.1094(5) 0.9525(6) 0.4181(6) 0.062(2) Uani 1 1 d . . .
H11 H 0.0695 0.9586 0.4577 0.075 Uiso 1 1 calc R . .
C12 C 0.2118(5) 0.9121(6) 0.4378(5) 0.0535(17) Uani 1 1 d . . .
H12 H 0.2406 0.8934 0.4905 0.064 Uiso 1 1 calc R . .
C13 C 0.6059(5) 0.7898(5) 0.3444(4) 0.0395(13) Uani 1 1 d . . .
H13 H 0.5774 0.8101 0.2920 0.047 Uiso 1 1 calc R . .
C14 C 0.7059(6) 0.7521(6) 0.3616(4) 0.0516(16) Uani 1 1 d . . .
H14 H 0.7452 0.7454 0.3217 0.062 Uiso 1 1 calc R . .
C15 C 0.7468(5) 0.7243(6) 0.4405(5) 0.0558(18) Uani 1 1 d . . .
H15 H 0.8151 0.6998 0.4542 0.067 Uiso 1 1 calc R . .
C16 C 0.6878(5) 0.7327(6) 0.4978(5) 0.0494(15) Uani 1 1 d . . .
H16 H 0.7139 0.7115 0.5505 0.059 Uiso 1 1 calc R . .
C17 C 0.5894(4) 0.7730(5) 0.4763(4) 0.0369(12) Uani 1 1 d . . .
C18 C 0.5077(5) 0.7857(5) 0.5289(4) 0.0393(13) Uani 1 1 d . . .
C19 C 0.4323(5) 0.6877(5) 0.5045(4) 0.0421(13) Uani 1 1 d . . .
C20 C 0.4251(6) 0.5906(6) 0.5481(5) 0.0553(18) Uani 1 1 d . . .
H20 H 0.4660 0.5800 0.5986 0.066 Uiso 1 1 calc R . .
C21 C 0.3577(7) 0.5137(6) 0.5148(6) 0.068(2) Uani 1 1 d . . .
H21 H 0.3501 0.4480 0.5425 0.082 Uiso 1 1 calc R . .
C22 C 0.2992(7) 0.5300(7) 0.4399(6) 0.069(2) Uani 1 1 d . . .
H22 H 0.2536 0.4746 0.4163 0.082 Uiso 1 1 calc R . .
C23 C 0.3079(6) 0.6285(5) 0.3995(5) 0.0495(15) Uani 1 1 d . . .
H23 H 0.2666 0.6409 0.3494 0.059 Uiso 1 1 calc R . .
C24 C 0.6119(10) 0.8816(12) 0.6395(8) 0.105(3) Uani 1 1 d U . .
H24A H 0.6579 0.8964 0.6031 0.157 Uiso 1 1 calc R . .
H24B H 0.6518 0.8648 0.6916 0.157 Uiso 1 1 calc R . .
H24C H 0.5696 0.9463 0.6430 0.157 Uiso 1 1 calc R . .
N1 N 0.3648(5) 0.8202(5) 0.2801(3) 0.0397(11) Uani 1 1 d U . .
N2 N 0.3813(9) 0.6452(7) 0.1977(7) 0.104(3) Uani 1 1 d U . .
N3 N 0.4404(3) 0.9927(4) 0.3517(3) 0.0329(10) Uani 1 1 d . . .
N4 N 0.2665(3) 0.9010(4) 0.3805(3) 0.0378(11) Uani 1 1 d . . .
N5 N 0.5488(4) 0.7982(4) 0.4001(3) 0.0332(10) Uani 1 1 d . . .
N6 N 0.3766(4) 0.7069(4) 0.4331(3) 0.0373(11) Uani 1 1 d . . .
O1 O 0.2611(4) 0.9197(4) 0.1737(3) 0.0566(12) Uani 1 1 d . . .
H1 H 0.2998 0.9487 0.1470 0.085 Uiso 1 1 calc R . .
O2 O 0.4514(3) 0.8835(4) 0.5004(2) 0.0386(9) Uani 1 1 d . . .
O3 O 0.5447(4) 0.7848(4) 0.6101(3) 0.0548(12) Uani 1 1 d U . .
O4 O 0.1923(10) 0.2990(10) 0.0597(7) 0.209(6) Uani 1 1 d DU . .
O5 O 0.1463(10) 0.1517(7) 0.1287(7) 0.180(5) Uani 1 1 d DU . .
O6 O 0.0276(8) 0.2436(10) 0.0409(6) 0.175(5) Uani 1 1 d DU . .
O7 O 0.0983(9) 0.3285(8) 0.1563(5) 0.146(4) Uani 1 1 d DU . .
O8 O 0.3922(5) 0.9408(6) 0.0766(4) 0.0758(16) Uani 1 1 d . . .
H8A H 0.4005 0.8870 0.0456 0.091 Uiso 1 1 d R . .
H8B H 0.4436 0.9399 0.1155 0.091 Uiso 1 1 d R . .
O9 O 0.3202(11) 0.4366(14) 0.2373(9) 0.198(6) Uani 1 1 d . . .
H9A H 0.3396 0.4901 0.2107 0.238 Uiso 1 1 d R . .
H9B H 0.2739 0.3999 0.2060 0.238 Uiso 1 1 d R . .

loop_
_atom_site_aniso_label
_atom_site_aniso_U_11
_atom_site_aniso_U_22
_atom_site_aniso_U_33
_atom_site_aniso_U_23
_atom_site_aniso_U_13
_atom_site_aniso_U_12
Co1 0.0320(3) 0.0315(3) 0.0307(3) -0.0008(3) 0.0024(2) -0.0022(3)
Cl1 0.1061(16) 0.0746(13) 0.0558(11) 0.0121(9) 0.0303(11) 0.0243(12)
C1 0.090(5) 0.068(4) 0.074(5) -0.019(4) -0.004(4) -0.004(4)
C2 0.037(3) 0.049(3) 0.038(3) 0.002(3) 0.008(2) -0.002(3)
C3 0.059(4) 0.039(3) 0.060(4) -0.007(3) 0.018(3) -0.014(3)
C4 0.059(4) 0.037(3) 0.061(4) 0.005(3) 0.015(3) -0.010(3)
C5 0.063(4) 0.043(3) 0.042(4) 0.005(3) 0.001(3) 0.004(3)
C6 0.039(3) 0.040(3) 0.032(3) 0.001(2) 0.004(2) -0.001(2)
C7 0.048(3) 0.041(3) 0.034(3) 0.000(2) -0.008(3) 0.003(3)
C8 0.031(3) 0.033(3) 0.060(4) -0.003(3) -0.007(3) -0.005(2)
C9 0.039(3) 0.042(4) 0.085(5) 0.002(3) -0.013(4) -0.003(3)
C10 0.033(3) 0.050(4) 0.127(9) -0.013(4) 0.009(4) -0.008(3)
C11 0.038(3) 0.047(4) 0.104(7) -0.004(4) 0.019(4) -0.002(3)
C12 0.047(3) 0.042(3) 0.073(5) -0.002(3) 0.015(3) -0.007(3)
C13 0.045(3) 0.035(3) 0.038(3) -0.004(2) 0.007(3) -0.005(2)
C14 0.059(4) 0.047(3) 0.055(4) -0.005(3) 0.028(3) 0.001(3)
C15 0.045(3) 0.052(4) 0.071(5) 0.007(3) 0.014(3) 0.017(3)
C16 0.044(3) 0.049(3) 0.054(4) 0.011(3) 0.004(3) 0.004(3)
C17 0.032(3) 0.039(3) 0.039(3) 0.006(2) 0.005(2) 0.002(2)
C18 0.043(3) 0.042(3) 0.033(3) -0.001(2) 0.006(3) 0.003(3)
C19 0.046(3) 0.041(3) 0.042(3) -0.002(3) 0.015(3) 0.005(3)
C20 0.055(4) 0.051(4) 0.064(5) 0.017(3) 0.021(4) 0.000(3)
C21 0.080(5) 0.044(4) 0.089(6) 0.019(4) 0.036(5) 0.002(4)
C22 0.073(5) 0.044(4) 0.094(6) -0.006(4) 0.027(5) -0.020(4)
C23 0.046(3) 0.040(3) 0.059(4) -0.010(3) 0.003(3) -0.002(3)
C24 0.087(7) 0.139(9) 0.090(8) -0.001(7) 0.018(6) -0.010(6)
N1 0.056(3) 0.031(2) 0.027(2) 0.0006(19) -0.007(2) -0.001(2)
N2 0.137(8) 0.058(4) 0.101(7) -0.034(4) -0.014(6) -0.002(4)
N3 0.035(2) 0.031(2) 0.032(2) -0.0007(18) 0.0041(19) -0.0020(18)
N4 0.028(2) 0.032(2) 0.050(3) 0.001(2) 0.001(2) -0.0015(19)
N5 0.037(2) 0.030(2) 0.034(3) -0.0022(18) 0.012(2) -0.0018(19)
N6 0.034(2) 0.031(2) 0.047(3) 0.001(2) 0.009(2) -0.0017(19)
O1 0.064(3) 0.053(3) 0.044(3) -0.001(2) -0.013(2) -0.006(2)
O2 0.041(2) 0.047(2) 0.027(2) -0.0062(19) 0.0029(17) 0.005(2)
O3 0.056(3) 0.074(3) 0.034(2) 0.014(2) 0.007(2) 0.006(2)
O4 0.267(13) 0.178(11) 0.223(12) -0.053(10) 0.152(11) -0.070(10)
O5 0.206(12) 0.158(10) 0.169(11) 0.060(8) 0.021(10) 0.058(8)
O6 0.182(10) 0.191(10) 0.122(8) -0.024(7) -0.050(7) 0.065(8)
O7 0.225(11) 0.132(7) 0.097(7) -0.017(5) 0.072(7) 0.028(7)
O8 0.077(4) 0.080(4) 0.067(4) 0.007(3) 0.006(3) -0.008(3)
O9 0.176(13) 0.217(15) 0.189(14) -0.013(11) 0.002(11) -0.041(11)

loop_
_atom_type_symbol
_atom_type_description
_atom_type_scat_dispersion_real
_atom_type_scat_dispersion_imag
_atom_type_scat_source
C C 0.0033 0.0016 'International Tables Vol C Tables 4.2.6.8 and 6.1.1.4'
Cl Cl 0.1484 0.1585 'International Tables Vol C Tables 4.2.6.8 and 6.1.1.4'
Co Co 0.3494 0.9721 'International Tables Vol C Tables 4.2.6.8 and 6.1.1.4'
N N 0.0061 0.0033 'International Tables Vol C Tables 4.2.6.8 and 6.1.1.4'
O O 0.0106 0.0060 'International Tables Vol C Tables 4.2.6.8 and 6.1.1.4'
H H 0.0000 0.0000 'International Tables Vol C Tables 4.2.6.8 and 6.1.1.4'

loop_
_geom_angle_atom_site_label_1
_geom_angle_atom_site_label_2
_geom_angle_atom_site_label_3
_geom_angle
_geom_angle_site_symmetry_1
_geom_angle_site_symmetry_3
_geom_angle_publ_flag
O2 Co1 N1 177.9(3) . . ?
O2 Co1 N3 95.8(2) . . ?
N1 Co1 N3 82.2(2) . . ?
O2 Co1 N6 82.4(2) . . ?
N1 Co1 N6 99.7(2) . . ?
N3 Co1 N6 178.2(2) . . ?
O2 Co1 N5 83.22(19) . . ?
N1 Co1 N5 97.3(2) . . ?
N3 Co1 N5 92.17(19) . . ?
N6 Co1 N5 87.80(19) . . ?
O2 Co1 N4 97.1(2) . . ?
N1 Co1 N4 82.4(2) . . ?
N3 Co1 N4 87.4(2) . . ?
N6 Co1 N4 92.7(2) . . ?
N5 Co1 N4 179.5(2) . . ?
O5 Cl1 O4 112.5(6) . . ?
O5 Cl1 O7 113.8(5) . . ?
O4 Cl1 O7 110.1(5) . . ?
O5 Cl1 O6 107.8(5) . . ?
O4 Cl1 O6 105.5(5) . . ?
O7 Cl1 O6 106.6(5) . . ?
N2 C1 N1 168.6(12) . . ?
N3 C2 C3 119.9(6) . . ?
C4 C3 C2 119.0(6) . . ?
C3 C4 C5 120.5(6) . . ?
C6 C5 C4 117.5(6) . . ?
N3 C6 C5 121.8(5) . . ?
N3 C6 C7 111.0(5) . . ?
C5 C6 C7 127.1(6) . . ?
O1 C7 N1 116.0(5) . . ?
O1 C7 C8 110.8(6) . . ?
N1 C7 C8 104.5(5) . . ?
O1 C7 C6 116.3(5) . . ?
N1 C7 C6 103.8(5) . . ?
C8 C7 C6 104.1(5) . . ?
N4 C8 C9 122.1(7) . . ?
N4 C8 C7 111.9(5) . . ?
C9 C8 C7 125.9(7) . . ?
C10 C9 C8 116.2(8) . . ?
C11 C10 C9 120.8(7) . . ?
C10 C11 C12 120.3(8) . . ?
N4 C12 C11 119.2(8) . . ?
N5 C13 C14 121.8(6) . . ?
C13 C14 C15 117.8(6) . . ?
C16 C15 C14 120.4(6) . . ?
C15 C16 C17 118.3(6) . . ?
N5 C17 C16 121.5(6) . . ?
N5 C17 C18 110.5(5) . . ?
C16 C17 C18 127.8(6) . . ?
O3 C18 O2 114.3(5) . . ?
O3 C18 C17 115.7(5) . . ?
O2 C18 C17 105.1(5) . . ?
O3 C18 C19 110.5(5) . . ?
O2 C18 C19 105.4(5) . . ?
C17 C18 C19 104.8(5) . . ?
N6 C19 C20 123.9(7) . . ?
N6 C19 C18 109.4(5) . . ?
C20 C19 C18 126.6(6) . . ?
C21 C20 C19 117.2(8) . . ?
C20 C21 C22 120.7(7) . . ?
C21 C22 C23 119.9(7) . . ?
N6 C23 C22 119.6(7) . . ?
C1 N1 C7 124.0(6) . . ?
C1 N1 Co1 131.7(6) . . ?
C7 N1 Co1 102.9(4) . . ?
C2 N3 C6 121.3(5) . . ?
C2 N3 Co1 127.4(4) . . ?
C6 N3 Co1 111.3(4) . . ?
C12 N4 C8 121.5(6) . . ?
C12 N4 Co1 127.8(5) . . ?
C8 N4 Co1 110.7(4) . . ?
C13 N5 C17 120.1(5) . . ?
C13 N5 Co1 129.3(4) . . ?
C17 N5 Co1 110.5(4) . . ?
C19 N6 C23 118.7(5) . . ?
C19 N6 Co1 112.4(4) . . ?
C23 N6 Co1 128.9(5) . . ?
C18 O2 Co1 101.4(4) . . ?
C18 O3 C24 114.0(7) . . ?

loop_
_geom_bond_atom_site_label_1
_geom_bond_atom_site_label_2
_geom_bond_distance
_geom_bond_site_symmetry_2
_geom_bond_publ_flag
Co1 O2 1.887(4) . ?
Co1 N1 1.889(5) . ?
Co1 N3 1.916(5) . ?
Co1 N6 1.918(5) . ?
Co1 N5 1.924(5) . ?
Co1 N4 1.936(5) . ?
Cl1 O5 1.339(7) . ?
Cl1 O4 1.377(8) . ?
Cl1 O7 1.381(7) . ?
Cl1 O6 1.420(7) . ?
C1 N2 1.241(13) . ?
C1 N1 1.319(11) . ?
C2 N3 1.325(8) . ?
C2 C3 1.403(10) . ?
C3 C4 1.368(11) . ?
C4 C5 1.404(11) . ?
C5 C6 1.366(9) . ?
C6 N3 1.353(7) . ?
C6 C7 1.512(8) . ?
C7 O1 1.346(7) . ?
C7 N1 1.443(8) . ?
C7 C8 1.506(10) . ?
C8 N4 1.341(8) . ?
C8 C9 1.404(9) . ?
C9 C10 1.396(13) . ?
C10 C11 1.353(13) . ?
C11 C12 1.408(10) . ?
C12 N4 1.321(9) . ?
C13 N5 1.317(8) . ?
C13 C14 1.365(9) . ?
C14 C15 1.386(10) . ?
C15 C16 1.359(11) . ?
C16 C17 1.362(9) . ?
C17 N5 1.337(7) . ?
C17 C18 1.528(8) . ?
C18 O3 1.373(7) . ?
C18 O2 1.417(8) . ?
C18 C19 1.539(9) . ?
C19 N6 1.312(8) . ?
C19 C20 1.388(10) . ?
C20 C21 1.327(12) . ?
C21 C22 1.369(13) . ?
C22 C23 1.378(11) . ?
C23 N6 1.350(8) . ?
C24 O3 1.483(14) . ?

loop_
_geom_torsion_atom_site_label_1
_geom_torsion_atom_site_label_2
_geom_torsion_atom_site_label_3
_geom_torsion_atom_site_label_4
_geom_torsion
_geom_torsion_site_symmetry_1
_geom_torsion_site_symmetry_2
_geom_torsion_site_symmetry_3
_geom_torsion_site_symmetry_4
_geom_torsion_publ_flag
N3 C2 C3 C4 0.3(10) . . . . ?
C2 C3 C4 C5 1.0(11) . . . . ?
C3 C4 C5 C6 -1.3(11) . . . . ?
C4 C5 C6 N3 0.2(10) . . . . ?
C4 C5 C6 C7 175.8(7) . . . . ?
N3 C6 C7 O1 -166.6(5) . . . . ?
C5 C6 C7 O1 17.4(10) . . . . ?
N3 C6 C7 N1 -37.8(7) . . . . ?
C5 C6 C7 N1 146.2(7) . . . . ?
N3 C6 C7 C8 71.3(6) . . . . ?
C5 C6 C7 C8 -104.7(7) . . . . ?
O1 C7 C8 N4 163.1(5) . . . . ?
N1 C7 C8 N4 37.5(6) . . . . ?
C6 C7 C8 N4 -71.2(6) . . . . ?
O1 C7 C8 C9 -20.3(8) . . . . ?
N1 C7 C8 C9 -145.9(6) . . . . ?
C6 C7 C8 C9 105.4(7) . . . . ?
N4 C8 C9 C10 0.5(9) . . . . ?
C7 C8 C9 C10 -175.7(6) . . . . ?
C8 C9 C10 C11 -0.2(10) . . . . ?
C9 C10 C11 C12 0.8(11) . . . . ?
C10 C11 C12 N4 -1.8(10) . . . . ?
N5 C13 C14 C15 -1.1(9) . . . . ?
C13 C14 C15 C16 1.2(10) . . . . ?
C14 C15 C16 C17 -2.5(11) . . . . ?
C15 C16 C17 N5 3.7(10) . . . . ?
C15 C16 C17 C18 177.4(6) . . . . ?
N5 C17 C18 O3 -167.1(5) . . . . ?
C16 C17 C18 O3 18.6(9) . . . . ?
N5 C17 C18 O2 -40.0(6) . . . . ?
C16 C17 C18 O2 145.7(6) . . . . ?
N5 C17 C18 C19 70.9(6) . . . . ?
C16 C17 C18 C19 -103.4(7) . . . . ?
O3 C18 C19 N6 162.5(5) . . . . ?
O2 C18 C19 N6 38.5(6) . . . . ?
C17 C18 C19 N6 -72.2(6) . . . . ?
O3 C18 C19 C20 -20.1(9) . . . . ?
O2 C18 C19 C20 -144.2(6) . . . . ?
C17 C18 C19 C20 105.2(7) . . . . ?
N6 C19 C20 C21 0.0(11) . . . . ?
C18 C19 C20 C21 -177.0(7) . . . . ?
C19 C20 C21 C22 0.9(12) . . . . ?
C20 C21 C22 C23 -1.9(13) . . . . ?
C21 C22 C23 N6 2.1(12) . . . . ?
N2 C1 N1 C7 112(5) . . . . ?
N2 C1 N1 Co1 -85(6) . . . . ?
O1 C7 N1 C1 -8.5(11) . . . . ?
C8 C7 N1 C1 113.8(9) . . . . ?
C6 C7 N1 C1 -137.4(8) . . . . ?
O1 C7 N1 Co1 -176.2(5) . . . . ?
C8 C7 N1 Co1 -53.9(5) . . . . ?
C6 C7 N1 Co1 54.9(5) . . . . ?
O2 Co1 N1 C1 162(6) . . . . ?
N3 Co1 N1 C1 149.0(9) . . . . ?
N6 Co1 N1 C1 -31.2(9) . . . . ?
N5 Co1 N1 C1 57.8(9) . . . . ?
N4 Co1 N1 C1 -122.7(9) . . . . ?
O2 Co1 N1 C7 -32(7) . . . . ?
N3 Co1 N1 C7 -44.7(4) . . . . ?
N6 Co1 N1 C7 135.1(4) . . . . ?
N5 Co1 N1 C7 -135.9(4) . . . . ?
N4 Co1 N1 C7 43.7(4) . . . . ?
C3 C2 N3 C6 -1.4(9) . . . . ?
C3 C2 N3 Co1 -178.5(5) . . . . ?
C5 C6 N3 C2 1.1(9) . . . . ?
C7 C6 N3 C2 -175.1(5) . . . . ?
C5 C6 N3 Co1 178.7(5) . . . . ?
C7 C6 N3 Co1 2.5(6) . . . . ?
O2 Co1 N3 C2 22.0(5) . . . . ?
N1 Co1 N3 C2 -158.4(5) . . . . ?
N6 Co1 N3 C2 28(7) . . . . ?
N5 Co1 N3 C2 -61.4(5) . . . . ?
N4 Co1 N3 C2 118.9(5) . . . . ?
O2 Co1 N3 C6 -155.3(4) . . . . ?
N1 Co1 N3 C6 24.2(4) . . . . ?
N6 Co1 N3 C6 -150(7) . . . . ?
N5 Co1 N3 C6 121.3(4) . . . . ?
N4 Co1 N3 C6 -58.5(4) . . . . ?
C11 C12 N4 C8 2.2(9) . . . . ?
C11 C12 N4 Co1 179.5(5) . . . . ?
C9 C8 N4 C12 -1.6(9) . . . . ?
C7 C8 N4 C12 175.2(5) . . . . ?
C9 C8 N4 Co1 -179.3(5) . . . . ?
C7 C8 N4 Co1 -2.6(6) . . . . ?
O2 Co1 N4 C12 -23.3(5) . . . . ?
N1 Co1 N4 C12 158.8(5) . . . . ?
N3 Co1 N4 C12 -118.8(5) . . . . ?
N6 Co1 N4 C12 59.4(5) . . . . ?
N5 Co1 N4 C12 -148(28) . . . . ?
O2 Co1 N4 C8 154.2(4) . . . . ?
N1 Co1 N4 C8 -23.7(4) . . . . ?
N3 Co1 N4 C8 58.7(4) . . . . ?
N6 Co1 N4 C8 -123.1(4) . . . . ?
N5 Co1 N4 C8 30(29) . . . . ?
C14 C13 N5 C17 2.2(8) . . . . ?
C14 C13 N5 Co1 179.7(4) . . . . ?
C16 C17 N5 C13 -3.6(8) . . . . ?
C18 C17 N5 C13 -178.3(5) . . . . ?
C16 C17 N5 Co1 178.5(5) . . . . ?
C18 C17 N5 Co1 3.8(6) . . . . ?
O2 Co1 N5 C13 -154.6(5) . . . . ?
N1 Co1 N5 C13 23.4(5) . . . . ?
N3 Co1 N5 C13 -59.0(5) . . . . ?
N6 Co1 N5 C13 122.8(5) . . . . ?
N4 Co1 N5 C13 -30(29) . . . . ?
O2 Co1 N5 C17 23.1(4) . . . . ?
N1 Co1 N5 C17 -159.0(4) . . . . ?
N3 Co1 N5 C17 118.6(4) . . . . ?
N6 Co1 N5 C17 -59.5(4) . . . . ?
N4 Co1 N5 C17 147(28) . . . . ?
C20 C19 N6 C23 0.2(9) . . . . ?
C18 C19 N6 C23 177.7(5) . . . . ?
C20 C19 N6 Co1 -179.5(5) . . . . ?
C18 C19 N6 Co1 -2.0(6) . . . . ?
C22 C23 N6 C19 -1.2(10) . . . . ?
C22 C23 N6 Co1 178.4(5) . . . . ?
O2 Co1 N6 C19 -24.4(4) . . . . ?
N1 Co1 N6 C19 156.1(4) . . . . ?
N3 Co1 N6 C19 -30(7) . . . . ?
N5 Co1 N6 C19 59.1(4) . . . . ?
N4 Co1 N6 C19 -121.2(4) . . . . ?
O2 Co1 N6 C23 156.0(6) . . . . ?
N1 Co1 N6 C23 -23.6(6) . . . . ?
N3 Co1 N6 C23 150(7) . . . . ?
N5 Co1 N6 C23 -120.6(6) . . . . ?
N4 Co1 N6 C23 59.2(6) . . . . ?
O3 C18 O2 Co1 -176.6(4) . . . . ?
C17 C18 O2 Co1 55.4(5) . . . . ?
C19 C18 O2 Co1 -55.0(4) . . . . ?
N1 Co1 O2 C18 -148(7) . . . . ?
N3 Co1 O2 C18 -135.8(4) . . . . ?
N6 Co1 O2 C18 44.3(4) . . . . ?
N5 Co1 O2 C18 -44.3(4) . . . . ?
N4 Co1 O2 C18 136.1(4) . . . . ?
O2 C18 O3 C24 -56.9(8) . . . . ?
C17 C18 O3 C24 65.5(9) . . . . ?
C19 C18 O3 C24 -175.6(7) . . . . ?
